data_2226125
loop_
_publ_author_name
'Onani, Martin O.'
'Motswainyana, William M.'
'Iwuoha, Emmanuel I.'
'Darkwa, James'
'Lalancette, Roger A.'

_publ_section_title
;
 Chlorido{<i>N</i>-[2-(diphenylphosphanyl)benzylidene]-2-(2-thienyl)ethanamine-\k^2^<i>N</i>,<i>P</i>}methylpalladium(II)
 dichloromethane hemisolvate
;
_journal_coeditor_code HB5421
_journal_issue 6
_journal_name_full 'Acta Crystallographica Section E'
_journal_page_first m688
_journal_paper_doi 10.1107/S1600536810017824
_journal_volume 66
_journal_year 2010
_chemical_formula_iupac '[Pd (C H3) Cl (C25 H22 N P S)], 0.5C2 H2 Cl2'
_chemical_formula_moiety 'C26 H25 Cl N P Pd S, 0.5(C2 H2 Cl2)'
_chemical_formula_sum 'C26.5 H26 Cl2 N P Pd S'
_chemical_formula_weight 598.81
_chemical_name_common
;
2-Chloro-2-methyl-1,1-diphenyl-3-[2-(2-thienyl)ethyl]-1<i>H</i>-
1\l^4^-aza-3-phospha-2-palladanaphthalene dichloromethane hemisolvate
;
_chemical_name_systematic
;
Chlorido{<i>N</i>-[2-(diphenylphosphanyl)benzylidene]-2-(2-thienyl)ethanamine-
\k^2^<i>N</i>,<i>P</i>}methylpalladium(II) dichloromethane hemisolvate
;
_space_group_IT_number 14
_symmetry_cell_setting monoclinic
_symmetry_space_group_name_Hall '-P 2yn'
_symmetry_space_group_name_H-M 'P 1 21/n 1'
_atom_sites_solution_hydrogens geom
_atom_sites_solution_primary direct
_atom_sites_solution_secondary difmap
_audit_creation_method SHELXL-97
_cell_angle_alpha 90.00
_cell_angle_beta 94.5170(10)
_cell_angle_gamma 90.00
_cell_formula_units_Z 4
_cell_length_a 9.9960(6)
_cell_length_b 18.6584(11)
_cell_length_c 13.8167(8)
_cell_measurement_reflns_used 31867
_cell_measurement_temperature 173(2)
_cell_measurement_theta_max 28.30
_cell_measurement_theta_min 2.18
_cell_volume 2568.9(3)
_computing_cell_refinement 'SAINT (Bruker, 2006)'
_computing_data_collection 'SMART (Bruker, 2006)'
_computing_data_reduction 'SAINT (Bruker, 2006)'
_computing_molecular_graphics 'X-SEED (Barbour, 2001)'
_computing_publication_material 'SHELXL97 (Sheldrick, 2008)'
_computing_structure_refinement 'SHELXL97 (Sheldrick, 2008)'
_computing_structure_solution 'SHELXS97 (Sheldrick, 2008)'
_diffrn_ambient_temperature 173(2)
_diffrn_measured_fraction_theta_full 0.998
_diffrn_measured_fraction_theta_max 0.998
_diffrn_measurement_device_type 'Bruker Kappa DUO APEXII CCD'
_diffrn_measurement_method '0.5\% \f scans and \w scans'
_diffrn_radiation_monochromator graphite
_diffrn_radiation_source 'fine-focus sealed tube'
_diffrn_radiation_type MoK\a
_diffrn_radiation_wavelength 0.71073
_diffrn_reflns_av_R_equivalents 0.0278
_diffrn_reflns_av_sigmaI/netI 0.0210
_diffrn_reflns_limit_h_max 13
_diffrn_reflns_limit_h_min -13
_diffrn_reflns_limit_k_max 24
_diffrn_reflns_limit_k_min -24
_diffrn_reflns_limit_l_max 18
_diffrn_reflns_limit_l_min -18
_diffrn_reflns_number 31867
_diffrn_reflns_theta_full 28.30
_diffrn_reflns_theta_max 28.30
_diffrn_reflns_theta_min 2.18
_diffrn_standards_interval_count n/a
_diffrn_standards_interval_time n/a
_diffrn_standards_number n/a
_exptl_absorpt_coefficient_mu 1.090
_exptl_absorpt_correction_T_max 0.746
_exptl_absorpt_correction_T_min 0.683
_exptl_absorpt_correction_type multi-scan
_exptl_absorpt_process_details '(SADABS; Bruker, 2006)'
_exptl_crystal_colour light-yellow
_exptl_crystal_density_diffrn 1.548
_exptl_crystal_density_method 'not measured'
_exptl_crystal_description needle
_exptl_crystal_F_000 1212
_exptl_crystal_size_max 0.16
_exptl_crystal_size_mid 0.15
_exptl_crystal_size_min 0.14
_refine_diff_density_max 1.335
_refine_diff_density_min -1.039
_refine_ls_extinction_coef none
_refine_ls_extinction_method none
_refine_ls_goodness_of_fit_ref 1.034
_refine_ls_hydrogen_treatment constr
_refine_ls_matrix_type full
_refine_ls_number_parameters 321
_refine_ls_number_reflns 6376
_refine_ls_number_restraints 2
_refine_ls_restrained_S_all 1.052
_refine_ls_R_factor_all 0.0351
_refine_ls_R_factor_gt 0.0290
_refine_ls_shift/su_max 0.002
_refine_ls_shift/su_mean 0.000
_refine_ls_structure_factor_coef Fsqd
_refine_ls_weighting_details 'calc w=1/[\s^2^(Fo^2^)+(0.0301P)^2^+3.2924P] where P=(Fo^2^+2Fc^2^)/3'
_refine_ls_weighting_scheme calc
_refine_ls_wR_factor_gt 0.0703
_refine_ls_wR_factor_ref 0.0739
_reflns_number_gt 5600
_reflns_number_total 6376
_reflns_threshold_expression I>2\s(I)
_cod_data_source_file hb5421.cif
_cod_data_source_block I
_cod_depositor_comments
;
The following automatic conversions were performed:
'_symmetry_cell_setting' value 'Monoclinic' changed to 'monoclinic'
according to '/home/saulius/struct/CIF-dictionaries/cif_core.dic'
dictionary named 'cif_core.dic' version 2.4.1 from 2010-06-29.

Automatic conversion script
Id: cif_fix_enum 1527 2010-12-29 10:47:43Z saulius 
;
_cod_original_sg_symbol_H-M 'P 21/n'
_cod_original_formula_sum 'C26.50 H26 Cl2 N P Pd S'
_cod_database_code 2226125
_cod_database_fobs_code 2226125

loop_
_symmetry_equiv_pos_as_xyz
'x, y, z'
'-x+1/2, y+1/2, -z+1/2'
'-x, -y, -z'
'x-1/2, -y-1/2, z-1/2'

loop_
_atom_site_type_symbol
_atom_site_label
_atom_site_fract_x
_atom_site_fract_y
_atom_site_fract_z
_atom_site_U_iso_or_equiv
_atom_site_adp_type
_atom_site_calc_flag
_atom_site_refinement_flags
_atom_site_occupancy
_atom_site_disorder_assembly
_atom_site_disorder_group
Pd Pd1 0.636610(16) 0.296906(8) 0.583217(12) 0.02079(5) Uani d . 1 . .
Cl Cl1 0.51346(6) 0.20048(3) 0.64253(6) 0.03899(15) Uani d . 1 . .
Cl Cl2A 1.0260(4) 0.55967(18) 1.0814(2) 0.1066(9) Uiso d PD 0.50 A -1
Cl Cl2B 0.9080(4) 0.4537(2) 0.9486(3) 0.1223(11) Uiso d PD 0.50 A -1
S S1A 0.3721(8) 0.3256(4) 0.9098(5) 0.0464(12) Uani d P 0.50 B 1
S S1B 0.3499(8) 0.3404(4) 0.8969(6) 0.0443(12) Uani d P 0.50 B 2
P P1 0.76594(5) 0.38331(3) 0.53464(4) 0.01817(11) Uani d . 1 . .
N N1 0.7551(2) 0.30566(11) 0.72019(14) 0.0289(4) Uani d . 1 . .
C C1 0.5273(2) 0.28695(14) 0.45247(18) 0.0316(5) Uani d . 1 . .
H H1A 0.5795 0.2602 0.4074 0.047 Uiso calc R 1 . .
H H1B 0.5062 0.3347 0.4259 0.047 Uiso calc R 1 . .
H H1C 0.4438 0.2612 0.4615 0.047 Uiso calc R 1 . .
C C2 0.9364(2) 0.34988(11) 0.56117(16) 0.0214(4) Uani d . 1 . .
C C3 0.9725(2) 0.31802(13) 0.65212(17) 0.0268(5) Uani d . 1 . .
C C4 0.8828(3) 0.31090(14) 0.73071(18) 0.0315(5) Uani d . 1 . .
H H4 0.9235 0.3101 0.7952 0.038 Uiso calc R 1 . .
C C5 0.6819(3) 0.30364(16) 0.80910(18) 0.0374(6) Uani d . 1 . .
H H5A 0.7465 0.3037 0.8672 0.045 Uiso calc R 1 . .
H H5B 0.6275 0.2594 0.8100 0.045 Uiso calc R 1 . .
C C6 0.5910(3) 0.36912(17) 0.81044(19) 0.0402(6) Uani d . 1 B .
H H6A 0.6467 0.4130 0.8089 0.048 Uiso calc R 1 . .
H H6B 0.5284 0.3689 0.7513 0.048 Uiso calc R 1 . .
C C7 0.5115(3) 0.37153(19) 0.8982(2) 0.0455(7) Uani d . 1 . .
C C8A 0.5216(8) 0.4289(5) 0.9701(5) 0.0549(18) Uani d P 0.50 B 1
H H8A 0.5839 0.4674 0.9708 0.066 Uiso calc PR 0.50 B 1
C C8B 0.5611(7) 0.3773(5) 0.9925(5) 0.059(2) Uani d P 0.50 B 2
H H8B 0.6537 0.3845 1.0113 0.070 Uiso calc PR 0.50 B 2
C C9A 0.4239(8) 0.4189(5) 1.0396(5) 0.0569(19) Uani d P 0.50 B 1
H H9A 0.4164 0.4492 1.0942 0.068 Uiso calc PR 0.50 B 1
C C9B 0.4608(7) 0.3717(5) 1.0608(4) 0.0522(17) Uani d P 0.50 B 2
H H9B 0.4791 0.3767 1.1290 0.063 Uiso calc PR 0.50 B 2
C C10A 0.3397(3) 0.35877(19) 1.0181(2) 0.0497(8) Uani d P 0.50 B 1
H H10A 0.2753 0.3403 1.0586 0.060 Uiso calc PR 0.50 B 1
C C10B 0.3397(3) 0.35877(19) 1.0181(2) 0.0497(8) Uani d P 0.50 B 2
H H10B 0.2589 0.3595 1.0499 0.060 Uiso calc PR 0.50 B 2
C C11 1.0318(2) 0.35515(12) 0.49348(17) 0.0263(5) Uani d . 1 . .
H H11 1.0084 0.3770 0.4324 0.032 Uiso calc R 1 . .
C C12 1.1615(2) 0.32884(14) 0.5141(2) 0.0323(5) Uani d . 1 . .
H H12 1.2250 0.3320 0.4666 0.039 Uiso calc R 1 . .
C C13 1.1980(3) 0.29822(14) 0.6033(2) 0.0380(6) Uani d . 1 . .
H H13 1.2863 0.2803 0.6175 0.046 Uiso calc R 1 . .
C C14 1.1042(3) 0.29394(14) 0.6720(2) 0.0358(6) Uani d . 1 . .
H H14 1.1301 0.2742 0.7340 0.043 Uiso calc R 1 . .
C C15 0.7553(2) 0.46247(11) 0.61019(15) 0.0195(4) Uani d . 1 . .
C C16 0.8684(2) 0.49563(12) 0.65553(16) 0.0250(4) Uani d . 1 . .
H H16 0.9552 0.4770 0.6473 0.030 Uiso calc R 1 . .
C C17 0.8542(3) 0.55604(13) 0.71283(17) 0.0306(5) Uani d . 1 . .
H H17 0.9313 0.5782 0.7444 0.037 Uiso calc R 1 . .
C C18 0.7276(3) 0.58398(13) 0.72402(17) 0.0309(5) Uani d . 1 . .
H H18 0.7185 0.6258 0.7621 0.037 Uiso calc R 1 . .
C C19 0.6147(3) 0.55098(13) 0.67984(17) 0.0300(5) Uani d . 1 . .
H H19 0.5281 0.5699 0.6883 0.036 Uiso calc R 1 . .
C C20 0.6280(2) 0.49029(12) 0.62321(16) 0.0249(4) Uani d . 1 . .
H H20 0.5504 0.4676 0.5932 0.030 Uiso calc R 1 . .
C C21 0.7591(2) 0.41830(11) 0.41116(15) 0.0203(4) Uani d . 1 . .
C C22 0.7452(2) 0.49174(12) 0.39294(16) 0.0243(4) Uani d . 1 . .
H H22 0.7424 0.5244 0.4455 0.029 Uiso calc R 1 . .
C C23 0.7355(3) 0.51719(13) 0.29770(17) 0.0312(5) Uani d . 1 . .
H H23 0.7263 0.5671 0.2856 0.037 Uiso calc R 1 . .
C C24 0.7393(3) 0.46996(15) 0.22089(17) 0.0328(5) Uani d . 1 . .
H H24 0.7310 0.4874 0.1561 0.039 Uiso calc R 1 . .
C C25 0.7550(3) 0.39725(15) 0.23840(17) 0.0320(5) Uani d . 1 . .
H H25 0.7593 0.3650 0.1855 0.038 Uiso calc R 1 . .
C C26 0.7644(2) 0.37123(13) 0.33299(17) 0.0268(5) Uani d . 1 . .
H H26 0.7744 0.3212 0.3445 0.032 Uiso calc R 1 . .
C C27 0.9815(11) 0.5338(5) 0.9658(6) 0.101(3) Uiso d PD 0.50 A -1
H H27A 0.9199 0.5705 0.9358 0.121 Uiso calc PR 0.50 A -1
H H27B 1.0632 0.5342 0.9297 0.121 Uiso calc PR 0.50 A -1

loop_
_atom_site_aniso_label
_atom_site_aniso_U_11
_atom_site_aniso_U_22
_atom_site_aniso_U_33
_atom_site_aniso_U_12
_atom_site_aniso_U_13
_atom_site_aniso_U_23
Pd1 0.01711(8) 0.01957(8) 0.02575(9) 0.00040(6) 0.00207(6) 0.00374(6)
Cl1 0.0251(3) 0.0310(3) 0.0611(4) -0.0026(2) 0.0048(3) 0.0200(3)
S1A 0.058(3) 0.0360(18) 0.048(3) -0.0159(16) 0.022(2) -0.0098(16)
S1B 0.0410(17) 0.061(4) 0.0305(10) -0.0139(19) 0.0016(10) 0.0018(19)
P1 0.0166(2) 0.0187(2) 0.0192(2) 0.00054(19) 0.00097(18) 0.00085(19)
N1 0.0272(10) 0.0343(11) 0.0252(10) 0.0028(8) 0.0030(8) 0.0106(8)
C1 0.0256(11) 0.0375(13) 0.0310(12) -0.0099(10) -0.0026(9) -0.0016(10)
C2 0.0186(9) 0.0199(9) 0.0257(10) 0.0007(8) 0.0004(8) -0.0008(8)
C3 0.0216(11) 0.0281(11) 0.0303(12) 0.0032(9) -0.0013(9) 0.0041(9)
C4 0.0290(12) 0.0395(13) 0.0254(11) 0.0054(10) -0.0024(9) 0.0104(10)
C5 0.0343(13) 0.0532(16) 0.0253(12) 0.0016(12) 0.0052(10) 0.0140(11)
C6 0.0427(15) 0.0537(17) 0.0254(12) 0.0045(13) 0.0099(11) 0.0064(11)
C7 0.0359(14) 0.074(2) 0.0269(13) -0.0073(14) 0.0076(11) -0.0028(13)
C8A 0.054(4) 0.072(5) 0.042(4) -0.028(4) 0.018(3) -0.014(3)
C8B 0.032(3) 0.114(7) 0.031(3) -0.017(4) 0.010(2) -0.018(4)
C9A 0.065(5) 0.075(5) 0.034(3) -0.019(4) 0.022(3) -0.016(3)
C9B 0.045(4) 0.089(6) 0.024(3) -0.014(4) 0.010(2) -0.010(3)
C10A 0.0469(17) 0.067(2) 0.0378(15) -0.0110(15) 0.0179(13) -0.0025(14)
C10B 0.0469(17) 0.067(2) 0.0378(15) -0.0110(15) 0.0179(13) -0.0025(14)
C11 0.0225(11) 0.0270(11) 0.0295(11) 0.0006(9) 0.0025(9) -0.0015(9)
C12 0.0209(11) 0.0333(12) 0.0434(14) 0.0029(9) 0.0072(10) -0.0065(11)
C13 0.0214(11) 0.0363(13) 0.0559(17) 0.0080(10) -0.0001(11) 0.0021(12)
C14 0.0263(12) 0.0386(14) 0.0413(14) 0.0075(10) -0.0057(10) 0.0095(11)
C15 0.0212(10) 0.0198(9) 0.0178(9) -0.0001(8) 0.0030(7) 0.0008(7)
C16 0.0220(10) 0.0264(11) 0.0265(11) -0.0005(8) 0.0025(8) -0.0032(9)
C17 0.0325(12) 0.0308(12) 0.0285(12) -0.0069(10) 0.0022(9) -0.0070(9)
C18 0.0439(14) 0.0256(11) 0.0246(11) -0.0011(10) 0.0107(10) -0.0051(9)
C19 0.0307(12) 0.0294(11) 0.0310(12) 0.0074(10) 0.0097(10) -0.0001(9)
C20 0.0211(10) 0.0277(11) 0.0261(11) 0.0021(8) 0.0029(8) 0.0011(9)
C21 0.0165(9) 0.0240(10) 0.0204(10) 0.0002(8) 0.0012(7) 0.0012(8)
C22 0.0262(11) 0.0237(10) 0.0228(10) -0.0029(8) 0.0009(8) 0.0007(8)
C23 0.0344(13) 0.0294(12) 0.0295(12) -0.0015(10) 0.0008(10) 0.0079(9)
C24 0.0313(12) 0.0450(14) 0.0224(11) 0.0006(11) 0.0041(9) 0.0051(10)
C25 0.0310(12) 0.0434(14) 0.0219(11) 0.0052(11) 0.0032(9) -0.0050(10)
C26 0.0258(11) 0.0279(11) 0.0267(11) 0.0052(9) 0.0027(9) -0.0022(9)

loop_
_atom_type_symbol
_atom_type_description
_atom_type_scat_dispersion_real
_atom_type_scat_dispersion_imag
_atom_type_scat_source
C C 0.0033 0.0016 'International Tables Vol C Tables 4.2.6.8 and 6.1.1.4'
H H 0.0000 0.0000 'International Tables Vol C Tables 4.2.6.8 and 6.1.1.4'
N N 0.0061 0.0033 'International Tables Vol C Tables 4.2.6.8 and 6.1.1.4'
P P 0.1023 0.0942 'International Tables Vol C Tables 4.2.6.8 and 6.1.1.4'
Cl Cl 0.1484 0.1585 'International Tables Vol C Tables 4.2.6.8 and 6.1.1.4'
Pd Pd -0.9988 1.0072 'International Tables Vol C Tables 4.2.6.8 and 6.1.1.4'
S S 0.1246 0.1234 'International Tables Vol C Tables 4.2.6.8 and 6.1.1.4'

loop_
_geom_angle_atom_site_label_1
_geom_angle_atom_site_label_2
_geom_angle_atom_site_label_3
_geom_angle_site_symmetry_1
_geom_angle_site_symmetry_3
_geom_angle
_geom_angle_publ_flag
C1 Pd1 N1 . . 178.73(9) ?
C1 Pd1 P1 . . 94.76(7) ?
N1 Pd1 P1 . . 85.25(6) ?
C1 Pd1 Cl1 . . 88.88(7) ?
N1 Pd1 Cl1 . . 91.05(6) ?
P1 Pd1 Cl1 . . 175.36(2) ?
C7 S1A C10A . . 96.8(4) ?
C15 P1 C21 . . 104.30(10) ?
C15 P1 C2 . . 104.99(10) ?
C21 P1 C2 . . 106.03(10) ?
C15 P1 Pd1 . . 110.94(7) ?
C21 P1 Pd1 . . 124.56(7) ?
C2 P1 Pd1 . . 104.47(7) ?
C4 N1 C5 . . 117.6(2) ?
C4 N1 Pd1 . . 125.45(17) ?
C5 N1 Pd1 . . 116.96(16) ?
Pd1 C1 H1A . . 109.5 ?
Pd1 C1 H1B . . 109.5 ?
H1A C1 H1B . . 109.5 ?
Pd1 C1 H1C . . 109.5 ?
H1A C1 H1C . . 109.5 ?
H1B C1 H1C . . 109.5 ?
C11 C2 C3 . . 119.2(2) ?
C11 C2 P1 . . 121.32(17) ?
C3 C2 P1 . . 119.46(17) ?
C14 C3 C2 . . 118.7(2) ?
C14 C3 C4 . . 116.5(2) ?
C2 C3 C4 . . 124.7(2) ?
N1 C4 C3 . . 125.9(2) ?
N1 C4 H4 . . 117.1 ?
C3 C4 H4 . . 117.1 ?
N1 C5 C6 . . 108.9(2) ?
N1 C5 H5A . . 109.9 ?
C6 C5 H5A . . 109.9 ?
N1 C5 H5B . . 109.9 ?
C6 C5 H5B . . 109.9 ?
H5A C5 H5B . . 108.3 ?
C7 C6 C5 . . 112.8(2) ?
C7 C6 H6A . . 109.0 ?
C5 C6 H6A . . 109.0 ?
C7 C6 H6B . . 109.0 ?
C5 C6 H6B . . 109.0 ?
H6A C6 H6B . . 107.8 ?
C8B C7 C8A . . 44.7(4) ?
C8B C7 C6 . . 126.8(4) ?
C8A C7 C6 . . 124.0(4) ?
C8B C7 S1A . . 101.2(4) ?
C8A C7 S1A . . 109.1(4) ?
C6 C7 S1A . . 124.5(4) ?
C8B C7 S1B . . 108.0(4) ?
C8A C7 S1B . . 105.6(4) ?
C6 C7 S1B . . 122.7(4) ?
S1A C7 S1B . . 13.1(3) ?
C9A C8A C7 . . 110.3(6) ?
C9A C8A H8A . . 124.8 ?
C7 C8A H8A . . 124.8 ?
C7 C8B C9B . . 113.8(5) ?
C7 C8B H8B . . 123.1 ?
C9B C8B H8B . . 123.1 ?
C10A C9A C8A . . 112.7(6) ?
C10A C9A H9A . . 123.7 ?
C8A C9A H9A . . 123.7 ?
C8B C9B H9B . . 123.8 ?
C9A C10A S1A . . 109.1(4) ?
C9A C10A H10A . . 125.5 ?
S1A C10A H10A . . 125.5 ?
C2 C11 C12 . . 120.9(2) ?
C2 C11 H11 . . 119.6 ?
C12 C11 H11 . . 119.6 ?
C13 C12 C11 . . 120.3(2) ?
C13 C12 H12 . . 119.9 ?
C11 C12 H12 . . 119.9 ?
C12 C13 C14 . . 119.3(2) ?
C12 C13 H13 . . 120.4 ?
C14 C13 H13 . . 120.4 ?
C13 C14 C3 . . 121.6(2) ?
C13 C14 H14 . . 119.2 ?
C3 C14 H14 . . 119.2 ?
C16 C15 C20 . . 119.4(2) ?
C16 C15 P1 . . 122.46(16) ?
C20 C15 P1 . . 118.09(16) ?
C17 C16 C15 . . 120.0(2) ?
C17 C16 H16 . . 120.0 ?
C15 C16 H16 . . 120.0 ?
C18 C17 C16 . . 120.2(2) ?
C18 C17 H17 . . 119.9 ?
C16 C17 H17 . . 119.9 ?
C19 C18 C17 . . 120.2(2) ?
C19 C18 H18 . . 119.9 ?
C17 C18 H18 . . 119.9 ?
C18 C19 C20 . . 120.0(2) ?
C18 C19 H19 . . 120.0 ?
C20 C19 H19 . . 120.0 ?
C19 C20 C15 . . 120.2(2) ?
C19 C20 H20 . . 119.9 ?
C15 C20 H20 . . 119.9 ?
C26 C21 C22 . . 119.1(2) ?
C26 C21 P1 . . 119.85(17) ?
C22 C21 P1 . . 121.03(16) ?
C23 C22 C21 . . 120.1(2) ?
C23 C22 H22 . . 119.9 ?
C21 C22 H22 . . 119.9 ?
C24 C23 C22 . . 120.2(2) ?
C24 C23 H23 . . 119.9 ?
C22 C23 H23 . . 119.9 ?
C23 C24 C25 . . 120.0(2) ?
C23 C24 H24 . . 120.0 ?
C25 C24 H24 . . 120.0 ?
C24 C25 C26 . . 120.3(2) ?
C24 C25 H25 . . 119.8 ?
C26 C25 H25 . . 119.8 ?
C25 C26 C21 . . 120.2(2) ?
C25 C26 H26 . . 119.9 ?
C21 C26 H26 . . 119.9 ?
Cl2B C27 Cl2A . . 117.9(6) ?
Cl2B C27 H27A . . 107.8 ?
Cl2A C27 H27A . . 107.8 ?
Cl2B C27 H27B . . 107.8 ?
Cl2A C27 H27B . . 107.8 ?
H27A C27 H27B . . 107.2 ?

loop_
_geom_bond_atom_site_label_1
_geom_bond_atom_site_label_2
_geom_bond_site_symmetry_2
_geom_bond_distance
_geom_bond_publ_flag
Pd1 C1 . 2.045(2) y
Pd1 N1 . 2.158(2) y
Pd1 P1 . 2.2039(6) y
Pd1 Cl1 . 2.3628(6) y
Cl2A C27 . 1.695(7) ?
Cl2B C27 . 1.673(8) ?
S1A C7 . 1.655(9) ?
S1A C10A . 1.673(9) ?
S1B C7 . 1.715(9) ?
P1 C15 . 1.817(2) ?
P1 C21 . 1.823(2) ?
P1 C2 . 1.825(2) ?
N1 C4 . 1.278(3) ?
N1 C5 . 1.479(3) ?
C1 H1A . 0.9800 ?
C1 H1B . 0.9800 ?
C1 H1C . 0.9800 ?
C2 C11 . 1.391(3) ?
C2 C3 . 1.411(3) ?
C3 C14 . 1.397(3) ?
C3 C4 . 1.467(3) ?
C4 H4 . 0.9500 ?
C5 C6 . 1.523(4) ?
C5 H5A . 0.9900 ?
C5 H5B . 0.9900 ?
C6 C7 . 1.502(4) ?
C6 H6A . 0.9900 ?
C6 H6B . 0.9900 ?
C7 C8B . 1.362(7) ?
C7 C8A . 1.459(8) ?
C8A C9A . 1.434(9) ?
C8A H8A . 0.9500 ?
C8B C9B . 1.434(8) ?
C8B H8B . 0.9500 ?
C9A C10A . 1.420(8) ?
C9A H9A . 0.9500 ?
C9B H9B . 0.9500 ?
C10A H10A . 0.9500 ?
C11 C12 . 1.394(3) ?
C11 H11 . 0.9500 ?
C12 C13 . 1.381(4) ?
C12 H12 . 0.9500 ?
C13 C14 . 1.388(4) ?
C13 H13 . 0.9500 ?
C14 H14 . 0.9500 ?
C15 C16 . 1.394(3) ?
C15 C20 . 1.398(3) ?
C16 C17 . 1.391(3) ?
C16 H16 . 0.9500 ?
C17 C18 . 1.388(4) ?
C17 H17 . 0.9500 ?
C18 C19 . 1.384(4) ?
C18 H18 . 0.9500 ?
C19 C20 . 1.389(3) ?
C19 H19 . 0.9500 ?
C20 H20 . 0.9500 ?
C21 C26 . 1.396(3) ?
C21 C22 . 1.398(3) ?
C22 C23 . 1.395(3) ?
C22 H22 . 0.9500 ?
C23 C24 . 1.382(4) ?
C23 H23 . 0.9500 ?
C24 C25 . 1.385(4) ?
C24 H24 . 0.9500 ?
C25 C26 . 1.390(3) ?
C25 H25 . 0.9500 ?
C26 H26 . 0.9500 ?
C27 H27A . 0.9900 ?
C27 H27B . 0.9900 ?

loop_
_geom_torsion_atom_site_label_1
_geom_torsion_atom_site_label_2
_geom_torsion_atom_site_label_3
_geom_torsion_atom_site_label_4
_geom_torsion_site_symmetry_1
_geom_torsion_site_symmetry_2
_geom_torsion_site_symmetry_3
_geom_torsion_site_symmetry_4
_geom_torsion
_geom_torsion_publ_flag
C1 Pd1 P1 C15 . . . . 122.52(11) ?
N1 Pd1 P1 C15 . . . . -58.75(9) ?
Cl1 Pd1 P1 C15 . . . . -96.0(3) ?
C1 Pd1 P1 C21 . . . . -3.25(11) ?
N1 Pd1 P1 C21 . . . . 175.47(10) ?
Cl1 Pd1 P1 C21 . . . . 138.3(3) ?
C1 Pd1 P1 C2 . . . . -124.85(11) ?
N1 Pd1 P1 C2 . . . . 53.87(9) ?
Cl1 Pd1 P1 C2 . . . . 16.7(3) ?
C1 Pd1 N1 C4 . . . . 46(4) ?
P1 Pd1 N1 C4 . . . . -44.6(2) ?
Cl1 Pd1 N1 C4 . . . . 132.6(2) ?
C1 Pd1 N1 C5 . . . . -133(4) ?
P1 Pd1 N1 C5 . . . . 136.99(18) ?
Cl1 Pd1 N1 C5 . . . . -45.81(17) ?
C15 P1 C2 C11 . . . . -109.01(19) ?
C21 P1 C2 C11 . . . . 1.0(2) ?
Pd1 P1 C2 C11 . . . . 134.17(17) ?
C15 P1 C2 C3 . . . . 70.99(19) ?
C21 P1 C2 C3 . . . . -178.95(18) ?
Pd1 P1 C2 C3 . . . . -45.83(19) ?
C11 C2 C3 C14 . . . . 1.2(3) ?
P1 C2 C3 C14 . . . . -178.79(19) ?
C11 C2 C3 C4 . . . . 178.3(2) ?
P1 C2 C3 C4 . . . . -1.7(3) ?
C5 N1 C4 C3 . . . . -176.1(2) ?
Pd1 N1 C4 C3 . . . . 5.4(4) ?
C14 C3 C4 N1 . . . . -154.4(3) ?
C2 C3 C4 N1 . . . . 28.5(4) ?
C4 N1 C5 C6 . . . . 116.9(3) ?
Pd1 N1 C5 C6 . . . . -64.6(3) ?
N1 C5 C6 C7 . . . . 179.6(2) ?
C5 C6 C7 C8B . . . . 63.5(7) ?
C5 C6 C7 C8A . . . . 119.0(5) ?
C5 C6 C7 S1A . . . . -80.4(4) ?
C5 C6 C7 S1B . . . . -96.0(4) ?
C10A S1A C7 C8B . . . . 32.0(5) ?
C10A S1A C7 C8A . . . . -13.7(5) ?
C10A S1A C7 C6 . . . . -176.8(3) ?
C10A S1A C7 S1B . . . . -90(3) ?
C8B C7 C8A C9A . . . . -75.3(8) ?
C6 C7 C8A C9A . . . . 174.6(6) ?
S1A C7 C8A C9A . . . . 11.4(8) ?
S1B C7 C8A C9A . . . . 24.7(8) ?
C8A C7 C8B C9B . . . . 81.6(9) ?
C6 C7 C8B C9B . . . . -174.7(6) ?
S1A C7 C8B C9B . . . . -24.3(9) ?
S1B C7 C8B C9B . . . . -12.7(10) ?
C7 C8A C9A C10A . . . . -2.9(10) ?
C8A C9A C10A S1A . . . . -6.9(9) ?
C7 S1A C10A C9A . . . . 12.1(6) ?
C3 C2 C11 C12 . . . . 0.6(3) ?
P1 C2 C11 C12 . . . . -179.39(18) ?
C2 C11 C12 C13 . . . . -1.2(4) ?
C11 C12 C13 C14 . . . . 0.0(4) ?
C12 C13 C14 C3 . . . . 1.9(4) ?
C2 C3 C14 C13 . . . . -2.5(4) ?
C4 C3 C14 C13 . . . . -179.8(2) ?
C21 P1 C15 C16 . . . . -96.92(19) ?
C2 P1 C15 C16 . . . . 14.4(2) ?
Pd1 P1 C15 C16 . . . . 126.67(17) ?
C21 P1 C15 C20 . . . . 83.53(18) ?
C2 P1 C15 C20 . . . . -165.18(17) ?
Pd1 P1 C15 C20 . . . . -52.88(18) ?
C20 C15 C16 C17 . . . . -0.3(3) ?
P1 C15 C16 C17 . . . . -179.81(18) ?
C15 C16 C17 C18 . . . . -0.8(4) ?
C16 C17 C18 C19 . . . . 1.3(4) ?
C17 C18 C19 C20 . . . . -0.8(4) ?
C18 C19 C20 C15 . . . . -0.3(4) ?
C16 C15 C20 C19 . . . . 0.8(3) ?
P1 C15 C20 C19 . . . . -179.61(17) ?
C15 P1 C21 C26 . . . . -179.72(17) ?
C2 P1 C21 C26 . . . . 69.74(19) ?
Pd1 P1 C21 C26 . . . . -51.2(2) ?
C15 P1 C21 C22 . . . . -1.3(2) ?
C2 P1 C21 C22 . . . . -111.86(18) ?
Pd1 P1 C21 C22 . . . . 127.25(16) ?
C26 C21 C22 C23 . . . . 0.6(3) ?
P1 C21 C22 C23 . . . . -177.78(18) ?
C21 C22 C23 C24 . . . . 0.1(4) ?
C22 C23 C24 C25 . . . . -1.1(4) ?
C23 C24 C25 C26 . . . . 1.3(4) ?
C24 C25 C26 C21 . . . . -0.5(4) ?
C22 C21 C26 C25 . . . . -0.5(3) ?
P1 C21 C26 C25 . . . . 177.97(18) ?
